data_7227670
loop_
_publ_author_name
'Jamatia, Ramen'
'Gupta, Ajay'
'Dam, Binoyargha'
'Saha, Mithu'
'Pal, Amarta Kumar'

_publ_section_title
;
 Graphite oxide: a metal free highly efficient carbocatalyst for the
 synthesis of 1,5-benzodiazepines under room temperature and solvent free
 heating conditions
;
_journal_issue 6
_journal_name_full 'Green Chem.'
_journal_page_first 1576
_journal_paper_doi 10.1039/C6GC03110B
_journal_volume 19
_journal_year 2017
_chemical_formula_moiety 'C23 H21 Cl N2'
_chemical_formula_sum 'C23 H21 Cl N2'
_chemical_formula_weight 360.89
_chemical_name_systematic RJ-17
_space_group_crystal_system triclinic
_space_group_IT_number 2
_space_group_name_Hall '-P 1'
_space_group_name_H-M_alt 'P -1'
_symmetry_space_group_name_Hall '-P 1'
_symmetry_space_group_name_H-M 'P -1'
_atom_sites_solution_primary iterative
_audit_creation_date 2015-09-19
_audit_creation_method
;
  Olex2 1.2-ac2
  (compiled 2012.03.27 svn.r2268, GUI svn.r4156)
;
_audit_update_record
;
2016-10-18 deposited with the CCDC.
2017-02-06 downloaded from the CCDC.
;
_cell_angle_alpha 104.148(7)
_cell_angle_beta 102.007(6)
_cell_angle_gamma 92.918(6)
_cell_formula_units_Z 2
_cell_length_a 6.0657(4)
_cell_length_b 11.6494(10)
_cell_length_c 14.2527(12)
_cell_measurement_reflns_used 2096
_cell_measurement_temperature 296.9(6)
_cell_measurement_theta_max 27.2570
_cell_measurement_theta_min 3.9000
_cell_volume 949.69(14)
_computing_cell_refinement
;
CrysAlisPro, Agilent Technologies,
Version 1.171.36.32 (release 02-08-2013 CrysAlis171 .NET)
(compiled Aug  2 2013,16:46:58)
;
_computing_data_collection
;
CrysAlisPro, Agilent Technologies,
Version 1.171.36.32 (release 02-08-2013 CrysAlis171 .NET)
(compiled Aug  2 2013,16:46:58)
;
_computing_data_reduction
;
CrysAlisPro, Agilent Technologies,
Version 1.171.36.32 (release 02-08-2013 CrysAlis171 .NET)
(compiled Aug  2 2013,16:46:58)
;
_computing_molecular_graphics
;
O. V. Dolomanov, L. J. Bourhis, R. J. Gildea, J. A. K. Howard and H. Puschmann,
OLEX2: a complete structure solution, refinement and analysis program.
J. Appl. Cryst. (2009). 42, 339-341.
;
_computing_publication_material
;
O. V. Dolomanov, L. J. Bourhis, R. J. Gildea, J. A. K. Howard and H. Puschmann,
OLEX2: a complete structure solution, refinement and analysis program.
J. Appl. Cryst. (2009). 42, 339-341.
;
_computing_structure_refinement
;
olex2.refine (L.J. Bourhis, O.V. Dolomanov, R.J. Gildea, J.A.K. Howard,
H. Puschmann, in preparation, 2011)
;
_computing_structure_solution 'J. Appl. Cryst. (2007) 40, 786-790'
_diffrn_ambient_temperature 296.9(6)
_diffrn_detector_area_resol_mean 8.0640
_diffrn_measured_fraction_theta_full 0.9987
_diffrn_measured_fraction_theta_max 0.8620
_diffrn_measurement_details
;
#__ type_ start__ end____ width___ exp.time_
  1 omega  -38.00   13.00   1.0000    6.2100
omega____ theta____ kappa____ phi______ frames
    -      -20.2184  -77.0000  120.0000 51

#__ type_ start__ end____ width___ exp.time_
  2 omega  -10.00   17.00   1.0000    6.2100
omega____ theta____ kappa____ phi______ frames
    -      -20.2184  -99.0000    0.0000 27

#__ type_ start__ end____ width___ exp.time_
  3 omega  -48.00   46.00   1.0000    6.2100
omega____ theta____ kappa____ phi______ frames
    -       22.4059  -57.0000 -150.0000 94

#__ type_ start__ end____ width___ exp.time_
  4 omega    0.00   89.00   1.0000    6.2100
omega____ theta____ kappa____ phi______ frames
    -       22.4059   57.0000    0.0000 89

#__ type_ start__ end____ width___ exp.time_
  5 omega  -30.00   -3.00   1.0000    6.2100
omega____ theta____ kappa____ phi______ frames
    -       22.4059  -57.0000   60.0000 27

#__ type_ start__ end____ width___ exp.time_
  6 omega   66.00  100.00   1.0000    6.2100
omega____ theta____ kappa____ phi______ frames
    -       22.4059  178.0000 -180.0000 34

#__ type_ start__ end____ width___ exp.time_
  7 omega  -45.00   32.00   1.0000    6.2100
omega____ theta____ kappa____ phi______ frames
    -       22.4059  -37.0000   90.0000 77
;
_diffrn_measurement_device_type 'Xcalibur, Eos, Gemini'
_diffrn_measurement_method '\w scans'
_diffrn_orient_matrix_UB_11 -0.0008045000
_diffrn_orient_matrix_UB_12 -0.0454527000
_diffrn_orient_matrix_UB_13 -0.0435234000
_diffrn_orient_matrix_UB_21 -0.0116673000
_diffrn_orient_matrix_UB_22 -0.0437928000
_diffrn_orient_matrix_UB_23 0.0260592000
_diffrn_orient_matrix_UB_31 -0.1196766000
_diffrn_orient_matrix_UB_32 -0.0022334000
_diffrn_orient_matrix_UB_33 -0.0143051000
_diffrn_radiation_monochromator graphite
_diffrn_radiation_type 'Mo K\a'
_diffrn_radiation_wavelength 0.7107
_diffrn_reflns_av_R_equivalents 0.0241
_diffrn_reflns_av_unetI/netI 0.0430
_diffrn_reflns_limit_h_max 8
_diffrn_reflns_limit_h_min -7
_diffrn_reflns_limit_k_max 15
_diffrn_reflns_limit_k_min -15
_diffrn_reflns_limit_l_max 19
_diffrn_reflns_limit_l_min -16
_diffrn_reflns_number 6931
_diffrn_reflns_theta_full 28.721783
_diffrn_reflns_theta_max 28.72
_diffrn_reflns_theta_min 3.03
_diffrn_source 'Enhance (Mo) X-ray Source'
_exptl_absorpt_coefficient_mu 0.210
_exptl_absorpt_correction_T_max 1.00000
_exptl_absorpt_correction_T_min 0.96440
_exptl_absorpt_correction_type multi-scan
_exptl_absorpt_process_details
;
CrysAlisPro, Agilent Technologies,
Version 1.171.36.32 (release 02-08-2013 CrysAlis171 .NET)
(compiled Aug  2 2013,16:46:58)
Empirical absorption correction using spherical harmonics,
 implemented in SCALE3 ABSPACK scaling algorithm.
;
_exptl_crystal_colour yellow
_exptl_crystal_density_diffrn 1.2619
_exptl_crystal_description block
_exptl_crystal_F_000 380.4239
_exptl_crystal_size_max 0.23
_exptl_crystal_size_mid 0.23
_exptl_crystal_size_min 0.21
_refine_diff_density_max 0.374788
_refine_diff_density_min -0.348616
_refine_diff_density_rms 0.066045
_refine_ls_d_res_high 0.739486
_refine_ls_d_res_low 6.728731
_refine_ls_goodness_of_fit_ref 1.047577
_refine_ls_hydrogen_treatment mixed
_refine_ls_matrix_type full
_refine_ls_number_constraints 37
_refine_ls_number_parameters 236
_refine_ls_number_reflns 4235
_refine_ls_number_restraints 0
_refine_ls_restrained_S_all 1.047577
_refine_ls_R_factor_all 0.084562
_refine_ls_R_factor_gt 0.056699
_refine_ls_shift/su_max 0.0003
_refine_ls_shift/su_mean 0.0001
_refine_ls_structure_factor_coef Fsqd
_refine_ls_weighting_details 'w=1/[\s^2^(Fo^2^)+(0.0515P)^2^+0.2247P] where P=(Fo^2^+2Fc^2^)/3'
_refine_ls_weighting_scheme calc
_refine_ls_wR_factor_ref 0.138382
_reflns_Friedel_coverage 0.0
_reflns_limit_h_max 7
_reflns_limit_h_min -8
_reflns_limit_k_max 14
_reflns_limit_k_min -15
_reflns_limit_l_max 19
_reflns_limit_l_min 0
_reflns_number_gt 2999
_reflns_number_total 4235
_reflns_threshold_expression I>=2u(I)
_cod_data_source_file c6gc03110b2.cif
_cod_data_source_block RJ-17
_cod_depositor_comments 'Adding full bibliography for 7227670.cif.'
_cod_database_code 7227670
_chemical_oxdiff_formula C23H21ClN2
_reflns_odcompleteness_completeness 99.87
_reflns_odcompleteness_iscentric 1
_reflns_odcompleteness_theta 26.32

loop_
_space_group_symop_id
_space_group_symop_operation_xyz
1 x,y,z
2 -x,-y,-z

loop_
_atom_site_label
_atom_site_type_symbol
_atom_site_fract_x
_atom_site_fract_y
_atom_site_fract_z
_atom_site_U_iso_or_equiv
_atom_site_adp_type
_atom_site_occupancy
_atom_site_refinement_flags_posn
Cl18 Cl 0.39289(12) 0.13805(6) 0.97942(5) 0.0700(2) Uani 1.000000 .
N1 N 0.1708(3) 0.62233(15) 0.81714(12) 0.0435(4) Uani 1.000000 .
N5 N 0.3148(3) 0.63868(17) 0.63524(14) 0.0600(5) Uani 1.000000 .
H5 H 0.2458(3) 0.60664(17) 0.57449(14) 0.0721(6) Uiso 1.000000 R
C2 C 0.3520(3) 0.56916(17) 0.81848(14) 0.0387(4) Uani 1.000000 .
C12 C 0.3615(3) 0.46154(17) 0.85697(14) 0.0389(4) Uani 1.000000 .
C19 C 0.5306(3) 0.46458(18) 0.62794(14) 0.0419(5) Uani 1.000000 .
C11 C 0.1502(3) 0.72214(17) 0.77779(15) 0.0417(5) Uani 1.000000 .
C15 C 0.3777(4) 0.26170(18) 0.93168(15) 0.0480(5) Uani 1.000000 .
C3 C 0.5538(3) 0.61789(18) 0.78856(14) 0.0419(5) Uani 1.000000 .
H3a H 0.5817(3) 0.70302(18) 0.81866(14) 0.0502(5) Uiso 1.000000 R
H3b H 0.6860(3) 0.58215(18) 0.81470(14) 0.0502(5) Uiso 1.000000 R
C6 C 0.2218(3) 0.73168(19) 0.69275(16) 0.0480(5) Uani 1.000000 .
C4 C 0.5254(3) 0.59544(18) 0.67633(15) 0.0441(5) Uani 1.000000 .
H4 H 0.6518(3) 0.64091(18) 0.66392(15) 0.0530(6) Uiso 1.000000 R
C10 C 0.0300(3) 0.81112(18) 0.82162(17) 0.0479(5) Uani 1.000000 .
H10 H -0.0197(3) 0.80390(18) 0.87760(17) 0.0575(6) Uiso 1.000000 R
C20 C 0.7371(4) 0.4168(2) 0.64050(17) 0.0519(5) Uani 1.000000 .
H20 H 0.8700(4) 0.4672(2) 0.67122(17) 0.0623(6) Uiso 1.000000 R
C13 C 0.1997(3) 0.43224(19) 0.90602(16) 0.0487(5) Uani 1.000000 .
H13 H 0.0836(3) 0.48039(19) 0.91368(16) 0.0584(6) Uiso 1.000000 R
C9 C -0.0190(4) 0.90918(19) 0.78631(18) 0.0534(6) Uani 1.000000 .
C16 C 0.5378(4) 0.2873(2) 0.88309(18) 0.0582(6) Uani 1.000000 .
H16 H 0.6516(4) 0.2379(2) 0.87458(18) 0.0698(7) Uiso 1.000000 R
C21 C 0.7477(4) 0.2961(2) 0.60813(18) 0.0592(6) Uani 1.000000 .
H21 H 0.8867(4) 0.2655(2) 0.61854(18) 0.0711(7) Uiso 1.000000 R
C17 C 0.5305(4) 0.3867(2) 0.84664(17) 0.0553(6) Uani 1.000000 .
H17 H 0.6415(4) 0.4039(2) 0.81439(17) 0.0664(7) Uiso 1.000000 R
C24 C 0.3390(4) 0.3887(2) 0.57704(17) 0.0548(6) Uani 1.000000 .
H24 H 0.2002(4) 0.4191(2) 0.56462(17) 0.0657(7) Uiso 1.000000 R
C8 C 0.0596(4) 0.9209(2) 0.70378(18) 0.0600(6) Uani 1.000000 .
C14 C 0.2070(4) 0.3338(2) 0.94350(17) 0.0534(5) Uani 1.000000 .
H14 H 0.0977(4) 0.3162(2) 0.97647(17) 0.0641(7) Uiso 1.000000 R
C7 C 0.1777(4) 0.8324(2) 0.65932(18) 0.0614(6) Uani 1.000000 .
H7 H 0.2300(4) 0.8409(2) 0.60427(18) 0.0737(7) Uiso 1.000000 R
C22 C 0.5551(4) 0.2215(2) 0.5609(2) 0.0673(7) Uani 1.000000 .
H22 H 0.5619(4) 0.1399(2) 0.5402(2) 0.0808(8) Uiso 1.000000 R
C23 C 0.3504(4) 0.2676(2) 0.5440(2) 0.0702(7) Uani 1.000000 .
H23 H 0.2192(4) 0.2172(2) 0.5103(2) 0.0842(9) Uiso 1.000000 R
C26 C -0.1607(5) 0.9984(2) 0.8352(2) 0.0772(8) Uani 1.000000 .
H26a H -0.3089(11) 0.9901(12) 0.7926(7) 0.1159(12) Uiso 1.000000 G
H26b H -0.174(3) 0.9842(11) 0.8975(7) 0.1159(12) Uiso 1.000000 G
H26c H -0.0892(17) 1.0776(2) 0.8466(13) 0.1159(12) Uiso 1.000000 G
C25 C 0.0192(6) 1.0278(3) 0.6620(3) 0.0976(11) Uani 1.000000 .
H25a H -0.1402(7) 1.0273(11) 0.6360(16) 0.1464(16) Uiso 1.000000 G
H25b H 0.074(4) 1.0995(3) 0.7138(5) 0.1464(16) Uiso 1.000000 G
H25c H 0.098(3) 1.0242(11) 0.6098(12) 0.1464(16) Uiso 1.000000 G

loop_
_atom_site_aniso_label
_atom_site_aniso_U_11
_atom_site_aniso_U_22
_atom_site_aniso_U_33
_atom_site_aniso_U_12
_atom_site_aniso_U_13
_atom_site_aniso_U_23
Cl18 0.0937(5) 0.0516(4) 0.0753(4) 0.0211(3) 0.0257(4) 0.0281(3)
N1 0.0379(8) 0.0394(9) 0.0535(10) 0.0084(7) 0.0106(7) 0.0117(8)
N5 0.0754(12) 0.0593(12) 0.0400(10) 0.0322(10) 0.0041(9) 0.0054(9)
C2 0.0364(9) 0.0381(11) 0.0378(10) 0.0065(8) 0.0076(8) 0.0033(8)
C12 0.0379(9) 0.0394(11) 0.0368(10) 0.0082(8) 0.0068(8) 0.0058(8)
C19 0.0429(10) 0.0469(12) 0.0393(11) 0.0100(9) 0.0158(8) 0.0114(9)
C11 0.0350(9) 0.0373(11) 0.0504(12) 0.0052(8) 0.0062(9) 0.0097(9)
C15 0.0608(13) 0.0391(11) 0.0427(12) 0.0108(10) 0.0095(10) 0.0084(9)
C3 0.0368(10) 0.0426(11) 0.0444(11) 0.0070(8) 0.0082(8) 0.0082(9)
C6 0.0508(11) 0.0437(12) 0.0453(12) 0.0147(9) 0.0031(10) 0.0084(10)
C4 0.0457(11) 0.0444(11) 0.0449(11) 0.0108(9) 0.0149(9) 0.0113(9)
C10 0.0388(10) 0.0427(12) 0.0623(14) 0.0083(9) 0.0138(9) 0.0113(10)
C20 0.0436(11) 0.0569(14) 0.0573(13) 0.0118(10) 0.0178(10) 0.0118(11)
C13 0.0450(11) 0.0517(13) 0.0549(13) 0.0167(9) 0.0179(10) 0.0163(10)
C9 0.0486(12) 0.0387(12) 0.0677(15) 0.0116(9) 0.0089(11) 0.0063(11)
C16 0.0638(14) 0.0565(14) 0.0662(15) 0.0312(11) 0.0274(12) 0.0224(12)
C21 0.0596(14) 0.0609(15) 0.0665(15) 0.0263(12) 0.0285(12) 0.0183(12)
C17 0.0556(12) 0.0606(14) 0.0633(14) 0.0252(11) 0.0291(11) 0.0246(12)
C24 0.0422(11) 0.0561(14) 0.0625(14) 0.0082(10) 0.0134(10) 0.0070(11)
C8 0.0721(15) 0.0439(13) 0.0627(15) 0.0185(11) 0.0073(12) 0.0159(11)
C14 0.0540(12) 0.0539(13) 0.0601(14) 0.0108(10) 0.0239(11) 0.0192(11)
C7 0.0805(16) 0.0567(15) 0.0530(14) 0.0239(12) 0.0175(12) 0.0202(12)
C22 0.0814(17) 0.0442(14) 0.0807(18) 0.0131(13) 0.0372(14) 0.0075(12)
C23 0.0621(15) 0.0528(15) 0.0860(19) -0.0054(12) 0.0200(13) -0.0003(13)
C26 0.0777(17) 0.0556(16) 0.105(2) 0.0333(13) 0.0307(16) 0.0186(15)
C25 0.145(3) 0.070(2) 0.095(2) 0.052(2) 0.036(2) 0.0398(18)

loop_
_atom_type_symbol
_atom_type_scat_dispersion_real
_atom_type_scat_dispersion_imag
_atom_type_scat_source
_atom_type_scat_dispersion_source
H 0.00000 0.00000 'International Tables Volume C Table 6.1.1.4 (pp. 500-502)' 'Henke, Gullikson and Davis, At. Data and Nucl. Data Tables, 1993, 54, 2'
C 0.00347 0.00161 'International Tables Volume C Table 6.1.1.4 (pp. 500-502)' 'Henke, Gullikson and Davis, At. Data and Nucl. Data Tables, 1993, 54, 2'
Cl 0.14873 0.16029 'International Tables Volume C Table 6.1.1.4 (pp. 500-502)' 'Henke, Gullikson and Davis, At. Data and Nucl. Data Tables, 1993, 54, 2'
N 0.00653 0.00323 'International Tables Volume C Table 6.1.1.4 (pp. 500-502)' 'Henke, Gullikson and Davis, At. Data and Nucl. Data Tables, 1993, 54, 2'

loop_
_geom_angle_atom_site_label_1
_geom_angle_atom_site_label_2
_geom_angle_atom_site_label_3
_geom_angle
C11 N1 C2 119.70(16)
C6 N5 H5 119.23(11)
C4 N5 H5 119.23(11)
C4 N5 C6 121.53(17)
C12 C2 N1 117.56(16)
C3 C2 N1 121.66(18)
C3 C2 C12 120.66(16)
C13 C12 C2 120.77(17)
C17 C12 C2 122.12(17)
C17 C12 C13 117.12(19)
C20 C19 C4 118.69(18)
C24 C19 C4 123.20(18)
C24 C19 C20 118.0(2)
C6 C11 N1 124.27(18)
C10 C11 N1 116.97(18)
C10 C11 C6 118.44(19)
C16 C15 Cl18 119.32(17)
C14 C15 Cl18 120.33(17)
C14 C15 C16 120.4(2)
H3a C3 C2 108.78(11)
H3b C3 C2 108.78(11)
H3b C3 H3a 107.7
C4 C3 C2 113.88(16)
C4 C3 H3a 108.78(11)
C4 C3 H3b 108.78(10)
C11 C6 N5 122.49(19)
C7 C6 N5 119.4(2)
C7 C6 C11 117.8(2)
C19 C4 N5 111.67(17)
C3 C4 N5 109.01(16)
C3 C4 C19 110.97(16)
H4 C4 N5 108.37(11)
H4 C4 C19 108.37(10)
H4 C4 C3 108.37(10)
H10 C10 C11 118.27(12)
C9 C10 C11 123.5(2)
C9 C10 H10 118.27(14)
H20 C20 C19 119.48(13)
C21 C20 C19 121.0(2)
C21 C20 H20 119.48(14)
H13 C13 C12 119.13(12)
C14 C13 C12 121.73(19)
C14 C13 H13 119.13(12)
C8 C9 C10 118.1(2)
C26 C9 C10 120.1(2)
C26 C9 C8 121.8(2)
H16 C16 C15 120.04(13)
C17 C16 C15 119.9(2)
C17 C16 H16 120.04(13)
H21 C21 C20 119.90(14)
C22 C21 C20 120.2(2)
C22 C21 H21 119.90(14)
C16 C17 C12 121.5(2)
H17 C17 C12 119.24(12)
H17 C17 C16 119.24(13)
H24 C24 C19 119.62(13)
C23 C24 C19 120.8(2)
C23 C24 H24 119.62(14)
C7 C8 C9 118.8(2)
C25 C8 C9 121.5(2)
C25 C8 C7 119.7(2)
C13 C14 C15 119.4(2)
H14 C14 C15 120.32(13)
H14 C14 C13 120.32(12)
C8 C7 C6 123.4(2)
H7 C7 C6 118.31(14)
H7 C7 C8 118.31(14)
H22 C22 C21 120.18(15)
C23 C22 C21 119.6(2)
C23 C22 H22 120.18(15)
C22 C23 C24 120.3(2)
H23 C23 C24 119.86(14)
H23 C23 C22 119.86(15)
H26a C26 C9 109.5
H26b C26 C9 109.5
H26b C26 H26a 109.5
H26c C26 C9 109.5
H26c C26 H26a 109.5
H26c C26 H26b 109.5
H25a C25 C8 109.5
H25b C25 C8 109.5
H25b C25 H25a 109.5
H25c C25 C8 109.5
H25c C25 H25a 109.5
H25c C25 H25b 109.5

loop_
_geom_bond_atom_site_label_1
_geom_bond_atom_site_label_2
_geom_bond_distance
Cl18 C15 1.736(2)
N1 C2 1.288(2)
N1 C11 1.409(2)
N5 H5 0.8600
N5 C6 1.408(3)
N5 C4 1.459(3)
C2 C12 1.485(3)
C2 C3 1.506(3)
C12 C13 1.391(3)
C12 C17 1.387(3)
C19 C4 1.517(3)
C19 C20 1.392(3)
C19 C24 1.374(3)
C11 C6 1.397(3)
C11 C10 1.395(3)
C15 C16 1.365(3)
C15 C14 1.378(3)
C3 H3a 0.9700
C3 H3b 0.9700
C3 C4 1.527(3)
C6 C7 1.388(3)
C4 H4 0.9800
C10 H10 0.9300
C10 C9 1.378(3)
C20 H20 0.9300
C20 C21 1.378(3)
C13 H13 0.9300
C13 C14 1.377(3)
C9 C8 1.391(3)
C9 C26 1.513(3)
C16 H16 0.9300
C16 C17 1.379(3)
C21 H21 0.9300
C21 C22 1.362(3)
C17 H17 0.9300
C24 H24 0.9300
C24 C23 1.384(3)
C8 C7 1.386(3)
C8 C25 1.516(3)
C14 H14 0.9300
C7 H7 0.9300
C22 H22 0.9300
C22 C23 1.377(4)
C23 H23 0.9300
C26 H26a 0.9600
C26 H26b 0.9600
C26 H26c 0.9600
C25 H25a 0.9600
C25 H25b 0.9600
C25 H25c 0.9600
